data_4506931
loop_
_publ_author_name
'Banerjee, Subhabrata'
'Kumar, Dhurjati Prasad'
'Bandyopadhay, Sabyasachi'
'Adarsh, N. N.'
'Dastidar, Parthasarathi'

_publ_section_title
;
 A New Series of CuIICoordination Polymers Derived from
 Bis-pyridyl-bis-urea Ligands and Various Dicarboxylates and Their Role in
 Methanolysis of Epoxide Ring-Opening Catalysis
;
_journal_issue 11
_journal_name_full 'Crystal Growth &amp; Design'
_journal_page_first 5546
_journal_paper_doi 10.1021/cg3011037
_journal_volume 12
_journal_year 2012
_chemical_formula_sum 'C26 H26 Cu N6 O8'
_chemical_formula_weight 614.07
_chemical_name_systematic
; 
 ? 
;
_space_group_IT_number 2
_symmetry_cell_setting triclinic
_symmetry_space_group_name_Hall '-P 1'
_symmetry_space_group_name_H-M 'P -1'
_atom_sites_solution_hydrogens geom
_atom_sites_solution_primary direct
_atom_sites_solution_secondary difmap
_audit_creation_method SHELXL-97
_cell_angle_alpha 102.075(2)
_cell_angle_beta 116.625(2)
_cell_angle_gamma 106.280(2)
_cell_formula_units_Z 1
_cell_length_a 9.6440(8)
_cell_length_b 10.2113(8)
_cell_length_c 10.4677(9)
_cell_measurement_temperature 298(2)
_cell_volume 814.46(12)
_computing_cell_refinement 'Bruker Apex II'
_computing_data_collection 'Bruker Apex II'
_computing_data_reduction SAINT
_computing_molecular_graphics 'Mercury 2.3, Ortep3v2'
_computing_publication_material Shelxtl-97
_computing_structure_refinement 'SHELXL-97 (Sheldrick, 1997)'
_computing_structure_solution 'SHELXS-97 (Sheldrick, 1990)'
_diffrn_ambient_temperature 298(2)
_diffrn_detector_area_resol_mean 3
_diffrn_measured_fraction_theta_full 0.998
_diffrn_measured_fraction_theta_max 0.998
_diffrn_measurement_device_type 'Bruker CCD Area detector'
_diffrn_measurement_method 'Phi-Omega scan'
_diffrn_radiation_monochromator graphite
_diffrn_radiation_source 'fine-focus sealed tube'
_diffrn_radiation_type MoK\a
_diffrn_radiation_wavelength 0.71073
_diffrn_reflns_av_R_equivalents 0.0543
_diffrn_reflns_av_sigmaI/netI 0.0566
_diffrn_reflns_limit_h_max 10
_diffrn_reflns_limit_h_min -10
_diffrn_reflns_limit_k_max 10
_diffrn_reflns_limit_k_min -11
_diffrn_reflns_limit_l_max 11
_diffrn_reflns_limit_l_min -11
_diffrn_reflns_number 8021
_diffrn_reflns_theta_full 22.88
_diffrn_reflns_theta_max 22.88
_diffrn_reflns_theta_min 2.26
_exptl_absorpt_coefficient_mu 0.721
_exptl_absorpt_correction_T_max 0.9446
_exptl_absorpt_correction_T_min 0.8460
_exptl_absorpt_correction_type multi-scan
_exptl_absorpt_process_details sadabs'
_exptl_crystal_colour blue
_exptl_crystal_density_diffrn 1.252
_exptl_crystal_density_method 'not measured'
_exptl_crystal_description needle
_exptl_crystal_F_000 317
_exptl_crystal_size_max 0.24
_exptl_crystal_size_mid 0.16
_exptl_crystal_size_min 0.08
_refine_diff_density_max 0.623
_refine_diff_density_min -0.282
_refine_diff_density_rms 0.063
_refine_ls_extinction_method none
_refine_ls_goodness_of_fit_ref 0.969
_refine_ls_hydrogen_treatment constr
_refine_ls_matrix_type full
_refine_ls_number_parameters 187
_refine_ls_number_reflns 2234
_refine_ls_number_restraints 0
_refine_ls_restrained_S_all 0.969
_refine_ls_R_factor_all 0.0568
_refine_ls_R_factor_gt 0.0431
_refine_ls_shift/su_max 0.000
_refine_ls_shift/su_mean 0.000
_refine_ls_structure_factor_coef Fsqd
_refine_ls_weighting_details 'calc w=1/[\s^2^(Fo^2^)+(0.0700P)^2^+0.0000P] where P=(Fo^2^+2Fc^2^)/3'
_refine_ls_weighting_scheme calc
_refine_ls_wR_factor_gt 0.1027
_refine_ls_wR_factor_ref 0.1094
_reflns_number_gt 1839
_reflns_number_total 2234
_reflns_threshold_expression >2sigma(I)
_cod_data_source_file cg3011037_si_002.cif
_cod_data_source_block sb123_0m
_cod_original_sg_symbol_H-M P-1
_cod_database_code 4506931

loop_
_symmetry_equiv_pos_as_xyz
'x, y, z'
'-x, -y, -z'

loop_
_atom_site_label
_atom_site_type_symbol
_atom_site_fract_x
_atom_site_fract_y
_atom_site_fract_z
_atom_site_U_iso_or_equiv
_atom_site_adp_type
_atom_site_occupancy
_atom_site_symmetry_multiplicity
_atom_site_calc_flag
_atom_site_refinement_flags
Cu1 Cu 0.5000 0.0000 1.0000 0.0203(2) Uani 1 2 d S
N1 N 0.4670(3) 0.1339(3) 0.8835(3) 0.0191(7) Uani 1 1 d .
C2 C 0.5159(4) 0.1359(4) 0.7831(4) 0.0224(8) Uani 1 1 d .
H2 H 0.5690 0.0759 0.7689 0.027 Uiso 1 1 calc R
C3 C 0.4899(5) 0.2244(4) 0.6995(4) 0.0280(9) Uani 1 1 d .
H3 H 0.5251 0.2236 0.6300 0.034 Uiso 1 1 calc R
C4 C 0.4116(5) 0.3138(4) 0.7193(4) 0.0244(9) Uani 1 1 d .
H4 H 0.3938 0.3740 0.6639 0.029 Uiso 1 1 calc R
C5 C 0.3593(4) 0.3127(4) 0.8239(4) 0.0183(8) Uani 1 1 d .
C6 C 0.3883(4) 0.2206(4) 0.9025(4) 0.0205(8) Uani 1 1 d .
H6 H 0.3524 0.2179 0.9713 0.025 Uiso 1 1 calc R
N7 N 0.2806(4) 0.4054(3) 0.8423(3) 0.0211(7) Uani 1 1 d .
H7 H 0.2713 0.4599 0.7892 0.025 Uiso 1 1 calc R
C8 C 0.2162(4) 0.4190(4) 0.9362(4) 0.0207(8) Uani 1 1 d .
O9 O 0.2146(3) 0.3430(3) 1.0128(3) 0.0288(6) Uani 1 1 d .
N10 N 0.1559(4) 0.5232(3) 0.9374(3) 0.0242(7) Uani 1 1 d .
H10 H 0.1556 0.5714 0.8790 0.029 Uiso 1 1 calc R
C11 C 0.0914(5) 0.5551(4) 1.0362(4) 0.0265(9) Uani 1 1 d .
H11A H 0.0969 0.6541 1.0547 0.032 Uiso 1 1 calc R
H11B H 0.1639 0.5525 1.1356 0.032 Uiso 1 1 calc R
O12 O 0.4625(3) -0.1463(3) 0.8180(2) 0.0202(6) Uani 1 1 d .
C13 C 0.3469(4) -0.2791(4) 0.7327(4) 0.0195(8) Uani 1 1 d .
O14 O 0.2181(3) -0.3389(3) 0.7360(3) 0.0279(6) Uani 1 1 d .
C15 C 0.3761(4) -0.3698(4) 0.6218(3) 0.0171(8) Uani 1 1 d .
C16 C 0.2344(5) -0.4906(4) 0.4847(4) 0.0220(8) Uani 1 1 d .
H16 H 0.1233 -0.5080 0.4584 0.026 Uiso 1 1 calc R
C17 C 0.2609(4) -0.5814(4) 0.3911(4) 0.0196(8) Uani 1 1 d .
H17 H 0.1670 -0.6585 0.2996 0.024 Uiso 1 1 calc R
C18 C 0.5707(4) -0.4397(4) 0.5689(4) 0.0185(8) Uani 1 1 d .
C19 C 0.5392(4) -0.3443(4) 0.6605(3) 0.0174(8) Uani 1 1 d .
H19 H 0.6314 -0.2627 0.7488 0.021 Uiso 1 1 calc R
O20 O 0.8050(4) 0.1065(4) 1.0975(4) 0.0661(10) Uani 1 1 d .

loop_
_atom_site_aniso_label
_atom_site_aniso_U_11
_atom_site_aniso_U_22
_atom_site_aniso_U_33
_atom_site_aniso_U_23
_atom_site_aniso_U_13
_atom_site_aniso_U_12
Cu1 0.0305(4) 0.0168(4) 0.0163(3) 0.0051(3) 0.0132(3) 0.0137(3)
N1 0.0221(16) 0.0164(17) 0.0158(14) 0.0011(13) 0.0101(13) 0.0084(14)
C2 0.029(2) 0.017(2) 0.0241(19) 0.0058(17) 0.0168(17) 0.0123(17)
C3 0.039(2) 0.026(2) 0.028(2) 0.0098(18) 0.0242(19) 0.014(2)
C4 0.032(2) 0.019(2) 0.0232(19) 0.0090(17) 0.0154(17) 0.0100(18)
C5 0.0197(18) 0.013(2) 0.0177(17) 0.0023(15) 0.0094(15) 0.0052(16)
C6 0.0231(19) 0.019(2) 0.0159(17) 0.0063(16) 0.0085(16) 0.0084(17)
N7 0.0301(17) 0.0189(18) 0.0220(15) 0.0127(14) 0.0155(14) 0.0144(15)
C8 0.023(2) 0.019(2) 0.0177(18) 0.0050(17) 0.0106(16) 0.0073(17)
O9 0.0458(17) 0.0311(16) 0.0309(14) 0.0209(13) 0.0273(13) 0.0262(14)
N10 0.0323(18) 0.0247(19) 0.0299(17) 0.0159(15) 0.0214(15) 0.0184(16)
C11 0.033(2) 0.025(2) 0.032(2) 0.0118(18) 0.0211(18) 0.0183(18)
O12 0.0269(14) 0.0135(14) 0.0205(12) 0.0037(11) 0.0138(11) 0.0094(12)
C13 0.020(2) 0.019(2) 0.0166(18) 0.0073(17) 0.0089(16) 0.0078(18)
O14 0.0323(15) 0.0252(15) 0.0263(14) 0.0064(12) 0.0198(12) 0.0082(13)
C15 0.025(2) 0.013(2) 0.0148(17) 0.0076(15) 0.0108(16) 0.0094(17)
C16 0.024(2) 0.023(2) 0.0188(18) 0.0095(17) 0.0104(16) 0.0113(18)
C17 0.024(2) 0.016(2) 0.0157(17) 0.0036(16) 0.0103(16) 0.0074(17)
C18 0.0244(19) 0.015(2) 0.0134(15) 0.0061(14) 0.0090(14) 0.0067(16)
C19 0.027(2) 0.0099(19) 0.0097(16) 0.0018(15) 0.0080(15) 0.0057(16)
O20 0.0460(19) 0.043(2) 0.086(2) 0.0078(19) 0.0289(19) 0.0133(17)

loop_
_atom_type_symbol
_atom_type_description
_atom_type_scat_dispersion_real
_atom_type_scat_dispersion_imag
_atom_type_scat_source
C C 0.0033 0.0016 'International Tables Vol C Tables 4.2.6.8 and 6.1.1.4'
Cu Cu 0.3201 1.2651 'International Tables Vol C Tables 4.2.6.8 and 6.1.1.4'
N N 0.0061 0.0033 'International Tables Vol C Tables 4.2.6.8 and 6.1.1.4'
O O 0.0106 0.0060 'International Tables Vol C Tables 4.2.6.8 and 6.1.1.4'
H H 0.0000 0.0000 'International Tables Vol C Tables 4.2.6.8 and 6.1.1.4'

loop_
_geom_angle_atom_site_label_1
_geom_angle_atom_site_label_2
_geom_angle_atom_site_label_3
_geom_angle
_geom_angle_site_symmetry_1
_geom_angle_site_symmetry_3
O12 Cu1 O12 180.000(1) . 2_657
O12 Cu1 N1 88.62(10) . .
O12 Cu1 N1 91.38(10) 2_657 .
O12 Cu1 N1 91.38(10) . 2_657
O12 Cu1 N1 88.62(10) 2_657 2_657
N1 Cu1 N1 180.000(1) . 2_657
O12 Cu1 O20 88.34(10) . .
O12 Cu1 O20 91.66(10) 2_657 .
N1 Cu1 O20 89.85(11) . .
N1 Cu1 O20 90.15(11) 2_657 .
O12 Cu1 O20 91.66(10) . 2_657
O12 Cu1 O20 88.34(10) 2_657 2_657
N1 Cu1 O20 90.15(11) . 2_657
N1 Cu1 O20 89.85(11) 2_657 2_657
O20 Cu1 O20 180.000(1) . 2_657
C2 N1 C6 118.7(3) . .
C2 N1 Cu1 121.3(2) . .
C6 N1 Cu1 120.0(2) . .
N1 C2 C3 121.8(3) . .
N1 C2 H2 119.1 . .
C3 C2 H2 119.1 . .
C4 C3 C2 119.8(3) . .
C4 C3 H3 120.1 . .
C2 C3 H3 120.1 . .
C3 C4 C5 119.1(3) . .
C3 C4 H4 120.4 . .
C5 C4 H4 120.4 . .
C6 C5 C4 117.9(3) . .
C6 C5 N7 124.2(3) . .
C4 C5 N7 117.9(3) . .
N1 C6 C5 122.7(3) . .
N1 C6 H6 118.7 . .
C5 C6 H6 118.7 . .
C8 N7 C5 127.3(3) . .
C8 N7 H7 116.3 . .
C5 N7 H7 116.3 . .
O9 C8 N10 122.7(3) . .
O9 C8 N7 122.9(3) . .
N10 C8 N7 114.4(3) . .
C8 N10 C11 120.7(3) . .
C8 N10 H10 119.6 . .
C11 N10 H10 119.6 . .
N10 C11 C11 111.7(4) . 2_567
N10 C11 H11A 109.3 . .
C11 C11 H11A 109.3 2_567 .
N10 C11 H11B 109.3 . .
C11 C11 H11B 109.3 2_567 .
H11A C11 H11B 107.9 . .
C13 O12 Cu1 129.7(2) . .
O14 C13 O12 126.1(3) . .
O14 C13 C15 118.5(3) . .
O12 C13 C15 115.4(3) . .
C19 C15 C16 120.0(3) . .
C19 C15 C13 120.0(3) . .
C16 C15 C13 119.7(3) . .
C17 C16 C15 120.1(3) . .
C17 C16 H16 120.0 . .
C15 C16 H16 120.0 . .
C16 C17 C18 121.1(3) . 2_646
C16 C17 H17 119.4 . .
C18 C17 H17 119.4 2_646 .
C19 C18 C18 119.0(4) . 2_646
C19 C18 C17 122.4(3) . 2_646
C18 C18 C17 118.5(4) 2_646 2_646
C15 C19 C18 121.2(3) . .
C15 C19 H19 119.4 . .
C18 C19 H19 119.4 . .

loop_
_geom_bond_atom_site_label_1
_geom_bond_atom_site_label_2
_geom_bond_distance
_geom_bond_site_symmetry_2
Cu1 O12 1.971(2) .
Cu1 O12 1.971(2) 2_657
Cu1 N1 2.012(3) .
Cu1 N1 2.012(3) 2_657
Cu1 O20 2.434(3) .
Cu1 O20 2.434(3) 2_657
N1 C2 1.333(4) .
N1 C6 1.356(4) .
C2 C3 1.381(5) .
C2 H2 0.9300 .
C3 C4 1.376(5) .
C3 H3 0.9300 .
C4 C5 1.396(5) .
C4 H4 0.9300 .
C5 C6 1.380(5) .
C5 N7 1.402(4) .
C6 H6 0.9300 .
N7 C8 1.381(4) .
N7 H7 0.8600 .
C8 O9 1.230(4) .
C8 N10 1.349(4) .
N10 C11 1.454(4) .
N10 H10 0.8600 .
C11 C11 1.511(7) 2_567
C11 H11A 0.9700 .
C11 H11B 0.9700 .
O12 C13 1.278(4) .
C13 O14 1.241(4) .
C13 C15 1.508(5) .
C15 C19 1.364(5) .
C15 C16 1.416(5) .
C16 C17 1.364(5) .
C16 H16 0.9300 .
C17 C18 1.421(5) 2_646
C17 H17 0.9300 .
C18 C19 1.412(5) .
C18 C18 1.417(6) 2_646
C18 C17 1.421(5) 2_646
C19 H19 0.9300 .

loop_
_geom_hbond_atom_site_label_D
_geom_hbond_atom_site_label_H
_geom_hbond_atom_site_label_A
_geom_hbond_distance_DH
_geom_hbond_distance_HA
_geom_hbond_distance_DA
_geom_hbond_angle_DHA
_geom_hbond_site_symmetry_A
N7 H7 O14 0.86 2.37 3.149(4) 151.1 1_565
N10 H10 O14 0.86 2.13 2.947(4) 159.8 1_565
